data_4001738
loop_
_publ_author_name
'Nygren, M.'
'Bovin, J.O.'
'Norrestam, R.'

_publ_section_title
;
 Structural investigations of new calcium-rare earth (R) oxyborates with
 the composition Ca4RO(BO3)3
;
_journal_name_full 'Chemistry of Materials (1,1989-)'
_journal_page_first 737
_journal_page_last 743
_journal_volume 4
_journal_year 1992
_chemical_formula_sum 'B3 Ca4 O10 Sm'
_chemical_name_systematic 'Ca4 Sm O (B O3)3'
_space_group_IT_number 8
_symmetry_space_group_name_Hall 'C -2y'
_symmetry_space_group_name_H-M 'C 1 m 1'
_cell_angle_alpha 90
_cell_angle_beta 101.38
_cell_angle_gamma 90
_cell_formula_units_Z 2
_cell_length_a 8.114
_cell_length_b 16.061
_cell_length_c 3.579
_cell_volume 457.242
_citation_journal_id_ASTM CMATEX
_cod_data_source_file boron_407.cif
_cod_data_source_block B3Ca4O10Sm1
_cod_original_formula_sum 'B3 Ca4 O10 Sm1'
_cod_database_code 4001738

loop_
_symmetry_equiv_pos_as_xyz
x,y,z
x,-y,z
x+1/2,y+1/2,z
x+1/2,-y+1/2,z

loop_
_atom_site_label
_atom_site_type_symbol
_atom_site_fract_x
_atom_site_fract_y
_atom_site_fract_z
_atom_site_occupancy
_atom_site_U_iso_or_equiv
Ca2 Ca+2 0.2357 0.3184 0.33431 1 0.0
O6 O-2 -0.2042 0 0.3928 1 0.0
O2 O-2 0.4099 0.356 -0.0816 1 0.0
O1 O-2 0.1734 0 0.5796 1 0.0
Sm1 Sm+3 0 0 0 1 0.0
O4 O-2 0.2049 0.1711 0.1125 1 0.0
O5 O-2 0.0364 0.4255 0.249 1 0.0
B1 B+3 -0.3787 0 0.2957 1 0.0
Ca1 Ca+2 0.3579 0.113 -0.3295 1 0.0
B2 B+3 0.0481 0.1947 -0.0838 1 0.0
O3 O-2 0.0308 0.269 -0.279 1 0.0
